data_1577374
loop_
_publ_author_name
'Makarov, Anton S.'
'Yi, Liang'
'Maity, Bholanath'
'Cavallo, Luigi'
'Rueping, Magnus'

_publ_section_title
;
 Pulsed electrolysis enables unexpected lactonization of bicyclobutane
 carboxylic acids
;
_journal_name_full 'Chemical Science'
_journal_paper_doi 10.1039/D6SC01541G
_journal_year 2026
_chemical_formula_moiety 'C11 H10 O2'
_chemical_formula_sum 'C11 H10 O2'
_chemical_formula_weight 174.19
_chemical_melting_point 333
_chemical_name_systematic 1-phenyl-2-oxabicyclo[2.1.1]hexan-3-one
_chemical_properties_physical acid-sensitive
_space_group_crystal_system monoclinic
_space_group_IT_number 14
_space_group_name_Hall '-P 2ybc'
_space_group_name_H-M_alt 'P 1 21/c 1'
_atom_sites_solution_hydrogens mixed
_atom_sites_solution_primary dual
_audit_creation_date 2025-10-03
_audit_creation_method
;
Olex2 1.3
(compiled 2020.11.12 svn.r5f609507 for OlexSys, GUI svn.r6408)
;
_audit_update_record
;
2025-10-06 deposited with the CCDC.	2026-05-21 downloaded from the CCDC.
;
_cell_angle_alpha 90
_cell_angle_beta 93.6180(10)
_cell_angle_gamma 90
_cell_formula_units_Z 4
_cell_length_a 7.5720(2)
_cell_length_b 5.5244(2)
_cell_length_c 20.5726(7)
_cell_measurement_reflns_used 9991
_cell_measurement_temperature 120(2)
_cell_measurement_theta_max 68.23
_cell_measurement_theta_min 5.86
_cell_volume 858.85(5)
_computing_molecular_graphics 'Olex2 1.3 (Dolomanov et al., 2009)'
_computing_publication_material 'Olex2 1.3 (Dolomanov et al., 2009)'
_computing_structure_refinement 'SHELXL 2018/3 (Sheldrick, 2015)'
_computing_structure_solution 'SHELXT 2018/2 (Sheldrick, 2018)'
_diffrn_ambient_temperature 120.0
_diffrn_measured_fraction_theta_full 0.993
_diffrn_measured_fraction_theta_max 0.993
_diffrn_measurement_device_type 'Bruker APEX-II CCD'
_diffrn_measurement_method '\f and \w scans'
_diffrn_radiation_type CuK\a
_diffrn_radiation_wavelength 1.54178
_diffrn_reflns_av_R_equivalents 0.0254
_diffrn_reflns_av_unetI/netI 0.0130
_diffrn_reflns_Laue_measured_fraction_full 0.993
_diffrn_reflns_Laue_measured_fraction_max 0.993
_diffrn_reflns_limit_h_max 9
_diffrn_reflns_limit_h_min -8
_diffrn_reflns_limit_k_max 6
_diffrn_reflns_limit_k_min -6
_diffrn_reflns_limit_l_max 24
_diffrn_reflns_limit_l_min -24
_diffrn_reflns_number 17533
_diffrn_reflns_point_group_measured_fraction_full 0.993
_diffrn_reflns_point_group_measured_fraction_max 0.993
_diffrn_reflns_theta_full 67.679
_diffrn_reflns_theta_max 68.225
_diffrn_reflns_theta_min 5.855
_diffrn_standards_number 0
_exptl_absorpt_coefficient_mu 0.747
_exptl_absorpt_correction_T_max 0.7531
_exptl_absorpt_correction_T_min 0.6773
_exptl_absorpt_correction_type multi-scan
_exptl_absorpt_process_details
;
SADABS-2016/2 (Bruker,2016/2) was used for absorption correction.
wR2(int) was 0.1194 before and 0.0422 after correction.
The Ratio of minimum to maximum transmission is 0.8993.
The \l/2 correction factor is Not present.
;
_exptl_crystal_colour 'clear colourless'
_exptl_crystal_colour_lustre clear
_exptl_crystal_colour_primary colourless
_exptl_crystal_density_diffrn 1.347
_exptl_crystal_description plate
_exptl_crystal_F_000 368
_exptl_crystal_recrystallization_method 'Re-crystallisation from solvent: THF, n-hexane'
_exptl_crystal_size_max 0.3
_exptl_crystal_size_mid 0.2
_exptl_crystal_size_min 0.1
_refine_diff_density_max 0.259
_refine_diff_density_min -0.178
_refine_diff_density_rms 0.033
_refine_ls_extinction_method none
_refine_ls_goodness_of_fit_ref 1.032
_refine_ls_hydrogen_treatment mixed
_refine_ls_matrix_type full
_refine_ls_number_parameters 122
_refine_ls_number_reflns 1563
_refine_ls_number_restraints 0
_refine_ls_restrained_S_all 1.032
_refine_ls_R_factor_all 0.0345
_refine_ls_R_factor_gt 0.0328
_refine_ls_shift/su_max 0.001
_refine_ls_shift/su_mean 0.000
_refine_ls_structure_factor_coef Fsqd
_refine_ls_weighting_details 'w=1/[\s^2^(Fo^2^)+(0.0396P)^2^+0.3390P] where P=(Fo^2^+2Fc^2^)/3'
_refine_ls_weighting_scheme calc
_refine_ls_wR_factor_gt 0.0807
_refine_ls_wR_factor_ref 0.0818
_reflns_Friedel_coverage 0.000
_reflns_number_gt 1465
_reflns_number_total 1563
_reflns_threshold_expression 'I > 2\s(I)'
_cod_data_source_file d6sc01541g2.cif
_cod_data_source_block cu_asm599_1_a
_cod_database_code 1577374
_shelx_shelxl_version_number 2018/3
_shelx_space_group_comment
;
The symmetry employed for this shelxl refinement is uniquely defined
by the following loop, which should always be used as a source of
symmetry information in preference to the above space-group names.
They are only intended as comments.
;
_shelx_estimated_absorpt_t_max 0.929
_shelx_estimated_absorpt_t_min 0.807
_olex2_refinement_description
;
1. Fixed Uiso
 At 1.2 times of:
  All C(H) groups, All C(H,H) groups
2.a Secondary CH2 refined with riding coordinates:
 C9(H9A,H9B), C11(H11A,H11B)
2.b Aromatic/amide H refined with riding coordinates:
 C4(H4), C5(H5), C6(H6), C7(H7), C8(H8)
;
_olex2_submission_special_instructions 'No special instructions were received'

loop_
_space_group_symop_operation_xyz
'x, y, z'
'-x, y+1/2, -z+1/2'
'-x, -y, -z'
'x, -y-1/2, z-1/2'

loop_
_atom_site_label
_atom_site_type_symbol
_atom_site_fract_x
_atom_site_fract_y
_atom_site_fract_z
_atom_site_U_iso_or_equiv
_atom_site_adp_type
_atom_site_occupancy
_atom_site_site_symmetry_order
_atom_site_calc_flag
_atom_site_refinement_flags_posn
_atom_site_refinement_flags_adp
_atom_site_refinement_flags_occupancy
_atom_site_disorder_assembly
_atom_site_disorder_group
O1 O 0.26432(12) 0.56520(16) 0.48370(4) 0.0313(2) Uani 1 1 d . . . . .
C1 C 0.26452(15) 0.4156(2) 0.52619(5) 0.0231(3) Uani 1 1 d . . . . .
O2 O 0.26658(10) 0.47298(14) 0.59108(4) 0.0223(2) Uani 1 1 d . . . . .
C2 C 0.26433(14) 0.22691(19) 0.62141(5) 0.0184(3) Uani 1 1 d . . . . .
C3 C 0.26175(13) 0.24304(19) 0.69360(5) 0.0184(2) Uani 1 1 d . . . . .
C4 C 0.33490(14) 0.0559(2) 0.73190(5) 0.0219(3) Uani 1 1 d . . . . .
H4 H 0.393620 -0.074224 0.712131 0.026 Uiso 1 1 calc R U . . .
C5 C 0.32205(15) 0.0594(2) 0.79906(6) 0.0250(3) Uani 1 1 d . . . . .
H5 H 0.371053 -0.069324 0.824982 0.030 Uiso 1 1 calc R U . . .
C6 C 0.23816(15) 0.2495(2) 0.82826(6) 0.0258(3) Uani 1 1 d . . . . .
H6 H 0.228590 0.250561 0.874084 0.031 Uiso 1 1 calc R U . . .
C7 C 0.16813(15) 0.4384(2) 0.79048(6) 0.0255(3) Uani 1 1 d . . . . .
H7 H 0.112413 0.570346 0.810579 0.031 Uiso 1 1 calc R U . . .
C8 C 0.17913(14) 0.4354(2) 0.72333(5) 0.0221(3) Uani 1 1 d . . . . .
H8 H 0.130230 0.564671 0.697613 0.027 Uiso 1 1 calc R U . . .
C9 C 0.40268(14) 0.0939(2) 0.58276(5) 0.0216(3) Uani 1 1 d . . . . .
H9A H 0.420303 -0.078920 0.594188 0.026 Uiso 1 1 calc R U . . .
H9B H 0.516334 0.180481 0.579788 0.026 Uiso 1 1 calc R U . . .
C10 C 0.26177(15) 0.1434(2) 0.52546(5) 0.0218(3) Uani 1 1 d . . . . .
H10 H 0.2612(17) 0.064(3) 0.4843(7) 0.026(3) Uiso 1 1 d . . . . .
C11 C 0.12042(14) 0.1017(2) 0.57643(5) 0.0218(3) Uani 1 1 d . . . . .
H11A H 0.009480 0.194954 0.568552 0.026 Uiso 1 1 calc R U . . .
H11B H 0.097651 -0.069935 0.586910 0.026 Uiso 1 1 calc R U . . .

loop_
_atom_site_aniso_label
_atom_site_aniso_U_11
_atom_site_aniso_U_22
_atom_site_aniso_U_33
_atom_site_aniso_U_23
_atom_site_aniso_U_13
_atom_site_aniso_U_12
O1 0.0433(5) 0.0254(5) 0.0251(5) 0.0068(4) 0.0027(4) -0.0004(4)
C1 0.0248(6) 0.0230(6) 0.0214(6) 0.0009(5) 0.0010(4) -0.0004(4)
O2 0.0307(4) 0.0158(4) 0.0205(4) 0.0012(3) 0.0017(3) 0.0000(3)
C2 0.0200(5) 0.0143(5) 0.0209(6) 0.0020(4) 0.0010(4) 0.0001(4)
C3 0.0157(5) 0.0191(5) 0.0202(5) -0.0011(4) 0.0003(4) -0.0023(4)
C4 0.0207(5) 0.0208(6) 0.0241(6) -0.0004(4) 0.0010(4) 0.0011(4)
C5 0.0230(6) 0.0283(6) 0.0233(6) 0.0053(5) -0.0022(4) -0.0007(5)
C6 0.0233(6) 0.0356(7) 0.0187(5) -0.0018(5) 0.0017(4) -0.0063(5)
C7 0.0230(5) 0.0272(6) 0.0267(6) -0.0064(5) 0.0052(4) -0.0007(5)
C8 0.0202(5) 0.0210(6) 0.0251(6) 0.0002(4) 0.0012(4) 0.0013(4)
C9 0.0235(5) 0.0207(6) 0.0205(5) -0.0013(4) 0.0018(4) 0.0010(4)
C10 0.0272(6) 0.0209(6) 0.0173(5) -0.0022(4) 0.0009(4) -0.0010(4)
C11 0.0227(5) 0.0212(6) 0.0211(5) -0.0001(4) -0.0011(4) -0.0022(4)

loop_
_atom_type_symbol
_atom_type_description
_atom_type_scat_dispersion_real
_atom_type_scat_dispersion_imag
_atom_type_scat_source
C C 0.0181 0.0091 'International Tables Vol C Tables 4.2.6.8 and 6.1.1.4'
H H 0.0000 0.0000 'International Tables Vol C Tables 4.2.6.8 and 6.1.1.4'
O O 0.0492 0.0322 'International Tables Vol C Tables 4.2.6.8 and 6.1.1.4'

loop_
_geom_angle_atom_site_label_1
_geom_angle_atom_site_label_2
_geom_angle_atom_site_label_3
_geom_angle
_geom_angle_site_symmetry_1
_geom_angle_site_symmetry_3
_geom_angle_publ_flag
O1 C1 O2 123.24(11) . . ?
O1 C1 C10 132.86(11) . . ?
O2 C1 C10 103.90(9) . . ?
C1 O2 C2 101.32(8) . . ?
O2 C2 C9 101.08(8) . . ?
O2 C2 C10 78.47(6) . . ?
O2 C2 C11 100.53(8) . . ?
C3 C2 O2 111.27(8) . . ?
C3 C2 C9 126.53(9) . . ?
C3 C2 C10 170.19(9) . . ?
C3 C2 C11 124.76(9) . . ?
C9 C2 C10 49.74(6) . . ?
C9 C2 C11 87.38(8) . . ?
C11 C2 C10 49.65(6) . . ?
C4 C3 C2 119.32(9) . . ?
C4 C3 C8 119.41(10) . . ?
C8 C3 C2 121.18(10) . . ?
C3 C4 H4 120.0 . . ?
C5 C4 C3 120.07(10) . . ?
C5 C4 H4 120.0 . . ?
C4 C5 H5 119.9 . . ?
C6 C5 C4 120.28(11) . . ?
C6 C5 H5 119.9 . . ?
C5 C6 H6 120.1 . . ?
C5 C6 C7 119.84(11) . . ?
C7 C6 H6 120.1 . . ?
C6 C7 H7 119.9 . . ?
C6 C7 C8 120.24(11) . . ?
C8 C7 H7 119.9 . . ?
C3 C8 H8 119.9 . . ?
C7 C8 C3 120.14(10) . . ?
C7 C8 H8 119.9 . . ?
C2 C9 H9A 115.0 . . ?
C2 C9 H9B 115.0 . . ?
C2 C9 C10 81.48(8) . . ?
H9A C9 H9B 112.1 . . ?
C10 C9 H9A 115.0 . . ?
C10 C9 H9B 115.0 . . ?
C1 C10 C2 76.31(7) . . ?
C1 C10 C9 99.16(9) . . ?
C1 C10 H10 118.1(8) . . ?
C1 C10 C11 98.65(9) . . ?
C2 C10 H10 165.6(8) . . ?
C9 C10 C2 48.78(6) . . ?
C9 C10 H10 123.5(8) . . ?
C11 C10 C2 49.03(6) . . ?
C11 C10 C9 86.09(8) . . ?
C11 C10 H10 124.2(8) . . ?
C2 C11 C10 81.32(8) . . ?
C2 C11 H11A 115.1 . . ?
C2 C11 H11B 115.1 . . ?
C10 C11 H11A 115.1 . . ?
C10 C11 H11B 115.1 . . ?
H11A C11 H11B 112.1 . . ?

loop_
_geom_bond_atom_site_label_1
_geom_bond_atom_site_label_2
_geom_bond_distance
_geom_bond_site_symmetry_2
_geom_bond_publ_flag
O1 C1 1.2029(14) . ?
C1 O2 1.3711(13) . ?
C1 C10 1.5039(16) . ?
O2 C2 1.4963(13) . ?
C2 C3 1.4891(15) . ?
C2 C9 1.5411(14) . ?
C2 C11 1.5475(14) . ?
C3 C4 1.3934(15) . ?
C3 C8 1.3937(15) . ?
C4 H4 0.9500 . ?
C4 C5 1.3913(16) . ?
C5 H5 0.9500 . ?
C5 C6 1.3842(17) . ?
C6 H6 0.9500 . ?
C6 C7 1.3865(17) . ?
C7 H7 0.9500 . ?
C7 C8 1.3894(16) . ?
C8 H8 0.9500 . ?
C9 H9A 0.9900 . ?
C9 H9B 0.9900 . ?
C9 C10 1.5635(15) . ?
C10 H10 0.955(14) . ?
C10 C11 1.5620(15) . ?
C11 H11A 0.9900 . ?
C11 H11B 0.9900 . ?

loop_
_geom_torsion_atom_site_label_1
_geom_torsion_atom_site_label_2
_geom_torsion_atom_site_label_3
_geom_torsion_atom_site_label_4
_geom_torsion
_geom_torsion_site_symmetry_1
_geom_torsion_site_symmetry_2
_geom_torsion_site_symmetry_3
_geom_torsion_site_symmetry_4
_geom_torsion_publ_flag
O1 C1 O2 C2 179.55(11) . . . . ?
O1 C1 C10 C2 -179.54(14) . . . . ?
O1 C1 C10 C9 137.03(13) . . . . ?
O1 C1 C10 C11 -135.56(13) . . . . ?
C1 O2 C2 C3 -178.66(8) . . . . ?
C1 O2 C2 C9 44.70(9) . . . . ?
C1 O2 C2 C10 0.10(7) . . . . ?
C1 O2 C2 C11 -44.66(9) . . . . ?
C1 C10 C11 C2 -63.31(9) . . . . ?
O2 C1 C10 C2 0.10(7) . . . . ?
O2 C1 C10 C9 -43.33(10) . . . . ?
O2 C1 C10 C11 44.07(10) . . . . ?
O2 C2 C3 C4 -152.05(9) . . . . ?
O2 C2 C3 C8 31.45(13) . . . . ?
O2 C2 C9 C10 -64.36(8) . . . . ?
O2 C2 C11 C10 64.87(8) . . . . ?
C2 C3 C4 C5 -175.25(10) . . . . ?
C2 C3 C8 C7 175.71(10) . . . . ?
C2 C9 C10 C1 62.62(9) . . . . ?
C2 C9 C10 C11 -35.53(8) . . . . ?
C3 C2 C9 C10 168.41(11) . . . . ?
C3 C2 C11 C10 -169.82(10) . . . . ?
C3 C4 C5 C6 -0.61(17) . . . . ?
C4 C3 C8 C7 -0.79(16) . . . . ?
C4 C5 C6 C7 -0.61(17) . . . . ?
C5 C6 C7 C8 1.13(17) . . . . ?
C6 C7 C8 C3 -0.43(16) . . . . ?
C8 C3 C4 C5 1.30(16) . . . . ?
C9 C2 C3 C4 -29.03(15) . . . . ?
C9 C2 C3 C8 154.47(11) . . . . ?
C9 C2 C11 C10 -35.91(8) . . . . ?
C9 C10 C11 C2 35.37(7) . . . . ?
C10 C1 O2 C2 -0.14(10) . . . . ?
C11 C2 C3 C4 87.37(13) . . . . ?
C11 C2 C3 C8 -89.13(13) . . . . ?
C11 C2 C9 C10 35.86(8) . . . . ?
